data_7035982
loop_
_publ_author_name
'Aghakhanpour, Reza Babadi'
'Nabavizadeh, S. Masoud'
'Rashidi, Mehdi'
'Kubicki, Maciej'

_publ_section_title
;
 Luminescence properties of some monomeric and dimeric cycloplatinated(ii)
 complexes containing biphosphine ligands.
;
_journal_issue 36
_journal_name_full 'Dalton transactions (Cambridge, England : 2003)'
_journal_page_first 15829
_journal_page_last 15842
_journal_paper_doi 10.1039/c5dt02450a
_journal_volume 44
_journal_year 2015
_chemical_formula_moiety 'C38 H34 N P2 Pt, Cl'
_chemical_formula_sum 'C38 H34 Cl N P2 Pt'
_chemical_formula_weight 797.14
_chemical_name_systematic
;
 ?
;
_space_group_crystal_system orthorhombic
_space_group_IT_number 60
_space_group_name_Hall '-P 2n 2ab'
_space_group_name_H-M_alt 'P b c n'
_symmetry_space_group_name_Hall '-P 2n 2ab'
_symmetry_space_group_name_H-M 'P b c n'
_atom_sites_solution_hydrogens geom
_audit_creation_method SHELXL-2013
_audit_update_record
;
2015-07-24 deposited with the CCDC.
2015-07-29 downloaded from the CCDC.
;
_cell_angle_alpha 90
_cell_angle_beta 90
_cell_angle_gamma 90
_cell_formula_units_Z 8
_cell_length_a 19.4057(4)
_cell_length_b 20.2771(3)
_cell_length_c 16.6972(2)
_cell_measurement_reflns_used 3480
_cell_measurement_temperature 295(2)
_cell_measurement_theta_max 41.3469
_cell_measurement_theta_min 2.2749
_cell_volume 6570.20(18)
_computing_cell_refinement 'CrysAlis Pro (Oxford Diffraction (2009))'
_computing_data_collection 'CrysAlis Pro (Oxford Diffraction (2009))'
_computing_data_reduction 'CrysAlis Pro (Oxford Diffraction (2009))'
_computing_molecular_graphics
; 
SHELXTL (Sheldrick, 2008), Mercury (Macrae et al., 2008)
;
_computing_publication_material 'SHELXL-2013 (Sheldrick, 2008)'
_computing_structure_refinement 'SHELXL-2013 (Sheldrick, 2008)'
_computing_structure_solution 'SIR92 (Altomare et al., 1993)'
_diffrn_ambient_temperature 295(2)
_diffrn_detector_area_resol_mean 10.5357
_diffrn_measured_fraction_theta_full 0.999
_diffrn_measured_fraction_theta_max 0.999
_diffrn_measurement_device_type 'SuperNova, Single source at offset), Atlas'
_diffrn_measurement_method '/w scan'
_diffrn_radiation_monochromator mirror
_diffrn_radiation_source 'SuperNova (Cu) X-ray Source'
_diffrn_radiation_type 'Cu K\a'
_diffrn_radiation_wavelength 1.5418
_diffrn_reflns_av_R_equivalents 0.0262
_diffrn_reflns_av_unetI/netI 0.0230
_diffrn_reflns_laue_measured_fraction_full 0.999
_diffrn_reflns_laue_measured_fraction_max 0.999
_diffrn_reflns_limit_h_max 22
_diffrn_reflns_limit_h_min -23
_diffrn_reflns_limit_k_max 23
_diffrn_reflns_limit_k_min -24
_diffrn_reflns_limit_l_max 20
_diffrn_reflns_limit_l_min -19
_diffrn_reflns_number 17829
_diffrn_reflns_point_group_measured_fraction_full 0.999
_diffrn_reflns_point_group_measured_fraction_max 0.999
_diffrn_reflns_theta_full 70.000
_diffrn_reflns_theta_max 70.000
_diffrn_reflns_theta_min 3.152
_exptl_absorpt_coefficient_mu 9.864
_exptl_absorpt_correction_T_max 1.00000
_exptl_absorpt_correction_T_min 0.01938
_exptl_absorpt_correction_type multi-scan
_exptl_absorpt_process_details
;
CrysAlisPro, Agilent Technologies,
Version 1.171.36.21t (release 14-08-2012 CrysAlis171 .NET)
(compiled Aug 14 2012,18:12:40)
Empirical absorption correction using spherical harmonics,
 implemented in SCALE3 ABSPACK scaling algorithm.
;
_exptl_crystal_colour yellow
_exptl_crystal_density_diffrn 1.612
_exptl_crystal_description prism
_exptl_crystal_F_000 3152
_exptl_crystal_size_max 0.4
_exptl_crystal_size_mid 0.1
_exptl_crystal_size_min 0.1
_refine_diff_density_max 0.835
_refine_diff_density_min -0.729
_refine_diff_density_rms 0.106
_refine_ls_extinction_method none
_refine_ls_goodness_of_fit_ref 1.060
_refine_ls_hydrogen_treatment constr
_refine_ls_matrix_type full
_refine_ls_number_parameters 389
_refine_ls_number_reflns 6230
_refine_ls_number_restraints 0
_refine_ls_restrained_S_all 1.060
_refine_ls_R_factor_all 0.0359
_refine_ls_R_factor_gt 0.0322
_refine_ls_shift/su_max 0.001
_refine_ls_shift/su_mean 0.000
_refine_ls_structure_factor_coef Fsqd
_refine_ls_weighting_details 'w=1/[\s^2^(Fo^2^)+(0.0530P)^2^+4.8890P] where P=(Fo^2^+2Fc^2^)/3'
_refine_ls_weighting_scheme calc
_refine_ls_wR_factor_gt 0.0890
_refine_ls_wR_factor_ref 0.0913
_reflns_Friedel_coverage 0.000
_reflns_number_gt 5600
_reflns_number_total 6230
_reflns_threshold_expression 'I > 2\s(I)'
_cod_data_source_file c5dt02450a2.cif
_cod_data_source_block 3c
_cod_depositor_comments 'Adding full bibliography for 7035981--7035984.cif.'
_cod_database_code 7035982
_shelx_space_group_comment
;
The symmetry employed for this shelxl refinement is uniquely defined
by the following loop, which should always be used as a source of
symmetry information in preference to the above space-group names.
They are only intended as comments.
;
_shelxl_version_number 2013-4

loop_
_space_group_symop_operation_xyz
'x, y, z'
'-x+1/2, -y+1/2, z+1/2'
'x+1/2, -y+1/2, -z'
'-x, y, -z+1/2'
'-x, -y, -z'
'x-1/2, y-1/2, -z-1/2'
'-x-1/2, y-1/2, z'
'x, -y, z-1/2'

loop_
_atom_site_label
_atom_site_type_symbol
_atom_site_fract_x
_atom_site_fract_y
_atom_site_fract_z
_atom_site_U_iso_or_equiv
_atom_site_adp_type
_atom_site_occupancy
_atom_site_site_symmetry_order
_atom_site_calc_flag
_atom_site_refinement_flags_posn
_atom_site_refinement_flags_adp
_atom_site_refinement_flags_occupancy
Pt1 Pt 0.21316(2) 0.04639(2) 0.56494(2) 0.04145(8) Uani 1 1 d . . .
N1 N 0.13235(15) 0.02001(15) 0.48768(19) 0.0451(7) Uani 1 1 d . . .
C2 C 0.1184(2) 0.0481(2) 0.4164(3) 0.0534(10) Uani 1 1 d . . .
H2 H 0.1429 0.0856 0.4017 0.064 Uiso 1 1 calc R U .
C3 C 0.0697(2) 0.0239(2) 0.3643(3) 0.0623(11) Uani 1 1 d . . .
H3 H 0.0612 0.0447 0.3157 0.075 Uiso 1 1 calc R U .
C4 C 0.0337(2) -0.0322(2) 0.3859(3) 0.0678(13) Uani 1 1 d . . .
H4 H 0.0004 -0.0497 0.3520 0.081 Uiso 1 1 calc R U .
C5 C 0.0478(2) -0.0615(2) 0.4577(3) 0.0613(11) Uani 1 1 d . . .
H5 H 0.0237 -0.0992 0.4727 0.074 Uiso 1 1 calc R U .
C6 C 0.09764(18) -0.03577(18) 0.5088(3) 0.0475(9) Uani 1 1 d . . .
C7 C 0.1202(2) -0.06586(19) 0.5837(3) 0.0490(9) Uani 1 1 d . . .
C8 C 0.0846(2) -0.1183(2) 0.6184(3) 0.0621(11) Uani 1 1 d . . .
H8 H 0.0443 -0.1336 0.5948 0.075 Uiso 1 1 calc R U .
C9 C 0.1087(3) -0.1475(2) 0.6876(3) 0.0663(12) Uani 1 1 d . . .
H9 H 0.0852 -0.1828 0.7104 0.080 Uiso 1 1 calc R U .
C10 C 0.1682(3) -0.1234(2) 0.7223(3) 0.0656(11) Uani 1 1 d . . .
H10 H 0.1853 -0.1431 0.7685 0.079 Uiso 1 1 calc R U .
C11 C 0.2028(2) -0.0703(2) 0.6893(3) 0.0572(10) Uani 1 1 d . . .
H11 H 0.2423 -0.0546 0.7143 0.069 Uiso 1 1 calc R U .
C12 C 0.1797(2) -0.03954(17) 0.6191(3) 0.0468(9) Uani 1 1 d . . .
P13 P 0.22599(5) 0.15396(5) 0.51957(6) 0.0461(2) Uani 1 1 d . . .
C14 C 0.1439(2) 0.19308(19) 0.4968(3) 0.0556(10) Uani 1 1 d . . .
C15 C 0.1317(3) 0.2263(2) 0.4255(3) 0.0786(16) Uani 1 1 d . . .
H15 H 0.1654 0.2285 0.3860 0.094 Uiso 1 1 calc R U .
C16 C 0.0676(4) 0.2565(3) 0.4144(5) 0.108(3) Uani 1 1 d . . .
H16 H 0.0584 0.2789 0.3670 0.130 Uiso 1 1 calc R U .
C17 C 0.0184(3) 0.2533(3) 0.4726(7) 0.121(3) Uani 1 1 d . . .
H17 H -0.0242 0.2732 0.4642 0.145 Uiso 1 1 calc R U .
C18 C 0.0305(3) 0.2213(3) 0.5429(5) 0.099(2) Uani 1 1 d . . .
H18 H -0.0030 0.2206 0.5827 0.119 Uiso 1 1 calc R U .
C19 C 0.0932(2) 0.1898(2) 0.5549(4) 0.0695(14) Uani 1 1 d . . .
H19 H 0.1011 0.1665 0.6020 0.083 Uiso 1 1 calc R U .
C20 C 0.2830(2) 0.1686(3) 0.4347(3) 0.0547(11) Uani 1 1 d . . .
C21 C 0.3026(2) 0.1158(2) 0.3876(3) 0.0596(11) Uani 1 1 d . . .
H21 H 0.2867 0.0737 0.3997 0.072 Uiso 1 1 calc R U .
C22 C 0.3455(3) 0.1250(3) 0.3227(3) 0.0766(14) Uani 1 1 d . . .
H22 H 0.3573 0.0893 0.2905 0.092 Uiso 1 1 calc R U .
C23 C 0.3707(3) 0.1863(3) 0.3055(4) 0.0888(17) Uani 1 1 d . . .
H23 H 0.4000 0.1922 0.2620 0.107 Uiso 1 1 calc R U .
C24 C 0.3530(3) 0.2392(3) 0.3524(4) 0.0945(18) Uani 1 1 d . . .
H24 H 0.3705 0.2808 0.3409 0.113 Uiso 1 1 calc R U .
C25 C 0.3089(3) 0.2306(3) 0.4170(4) 0.0795(15) Uani 1 1 d . . .
H25 H 0.2966 0.2666 0.4485 0.095 Uiso 1 1 calc R U .
C26 C 0.2550(2) 0.20831(19) 0.6006(3) 0.0557(10) Uani 1 1 d . . .
H26A H 0.2502 0.2536 0.5828 0.067 Uiso 1 1 calc R U .
H26B H 0.2244 0.2023 0.6460 0.067 Uiso 1 1 calc R U .
C27 C 0.3289(2) 0.1983(2) 0.6293(3) 0.0649(12) Uani 1 1 d . . .
H27A H 0.3301 0.2062 0.6866 0.078 Uiso 1 1 calc R U .
H27B H 0.3576 0.2315 0.6041 0.078 Uiso 1 1 calc R U .
C28 C 0.36103(19) 0.1309(2) 0.6133(3) 0.0540(10) Uani 1 1 d . . .
H28A H 0.4041 0.1283 0.6426 0.065 Uiso 1 1 calc R U .
H28B H 0.3720 0.1282 0.5567 0.065 Uiso 1 1 calc R U .
P29 P 0.30891(5) 0.05962(5) 0.63970(6) 0.0426(2) Uani 1 1 d . . .
C30 C 0.3717(2) -0.0067(2) 0.6286(3) 0.0549(10) Uani 1 1 d . . .
C31 C 0.3528(2) -0.0672(2) 0.5971(3) 0.0627(11) Uani 1 1 d . . .
H31 H 0.3074 -0.0744 0.5819 0.075 Uiso 1 1 calc R U .
C32 C 0.4005(3) -0.1171(3) 0.5881(3) 0.0740(14) Uani 1 1 d . . .
H32 H 0.3868 -0.1577 0.5675 0.089 Uiso 1 1 calc R U .
C33 C 0.4672(3) -0.1074(3) 0.6091(5) 0.106(2) Uani 1 1 d . . .
H33 H 0.4994 -0.1410 0.6025 0.127 Uiso 1 1 calc R U .
C34 C 0.4865(3) -0.0490(3) 0.6396(6) 0.143(4) Uani 1 1 d . . .
H34 H 0.5323 -0.0425 0.6541 0.172 Uiso 1 1 calc R U .
C35 C 0.4394(3) 0.0019(3) 0.6501(5) 0.102(2) Uani 1 1 d . . .
H35 H 0.4537 0.0418 0.6716 0.123 Uiso 1 1 calc R U .
C36 C 0.2916(2) 0.0710(2) 0.7459(3) 0.0496(9) Uani 1 1 d . . .
C37 C 0.3441(3) 0.0727(3) 0.8020(3) 0.0736(13) Uani 1 1 d . . .
H37 H 0.3894 0.0661 0.7860 0.088 Uiso 1 1 calc R U .
C38 C 0.3293(4) 0.0842(4) 0.8820(3) 0.0935(19) Uani 1 1 d . . .
H38 H 0.3645 0.0852 0.9198 0.112 Uiso 1 1 calc R U .
C39 C 0.2617(4) 0.0940(3) 0.9051(3) 0.0885(18) Uani 1 1 d . . .
H39 H 0.2515 0.1016 0.9587 0.106 Uiso 1 1 calc R U .
C40 C 0.2105(3) 0.0926(3) 0.8510(3) 0.0750(15) Uani 1 1 d . . .
H40 H 0.1652 0.0994 0.8674 0.090 Uiso 1 1 calc R U .
C41 C 0.2248(2) 0.0812(2) 0.7708(3) 0.0641(12) Uani 1 1 d . . .
H41 H 0.1891 0.0805 0.7337 0.077 Uiso 1 1 calc R U .
Cl1 Cl 0.0000 0.34323(10) 0.2500 0.0684(4) Uani 1 2 d S T P
Cl2 Cl 0.0000 0.16250(14) 0.7500 0.1689(17) Uani 1 2 d S T P

loop_
_atom_site_aniso_label
_atom_site_aniso_U_11
_atom_site_aniso_U_22
_atom_site_aniso_U_33
_atom_site_aniso_U_23
_atom_site_aniso_U_13
_atom_site_aniso_U_12
Pt1 0.03781(11) 0.03419(11) 0.05235(12) -0.00197(6) -0.00839(6) -0.00125(5)
N1 0.0397(15) 0.0415(16) 0.0540(18) -0.0078(15) -0.0091(13) -0.0013(13)
C2 0.053(2) 0.047(2) 0.060(2) -0.0009(18) -0.009(2) -0.0032(17)
C3 0.054(2) 0.066(3) 0.067(3) -0.011(2) -0.018(2) 0.001(2)
C4 0.050(2) 0.076(3) 0.078(3) -0.025(3) -0.015(2) -0.008(2)
C5 0.045(2) 0.061(3) 0.078(3) -0.013(2) -0.009(2) -0.012(2)
C6 0.0360(18) 0.0411(18) 0.065(2) -0.0104(18) -0.0007(17) -0.0008(15)
C7 0.0428(19) 0.0358(18) 0.068(2) -0.0073(19) 0.0014(18) 0.0006(16)
C8 0.055(2) 0.045(2) 0.086(3) -0.009(2) 0.006(2) -0.0105(19)
C9 0.074(3) 0.041(2) 0.084(3) 0.000(2) 0.016(2) -0.007(2)
C10 0.080(3) 0.049(2) 0.068(3) 0.001(2) 0.001(2) -0.001(2)
C11 0.063(2) 0.044(2) 0.065(3) 0.001(2) -0.004(2) -0.0023(18)
C12 0.046(2) 0.0316(16) 0.063(2) -0.0033(17) -0.0036(18) -0.0015(14)
P13 0.0451(5) 0.0355(5) 0.0576(6) -0.0002(4) -0.0091(4) 0.0000(4)
C14 0.050(2) 0.0363(18) 0.081(3) -0.006(2) -0.016(2) 0.0036(16)
C15 0.094(4) 0.051(3) 0.091(4) -0.005(3) -0.039(3) 0.015(3)
C16 0.122(6) 0.056(3) 0.147(6) -0.010(4) -0.089(5) 0.018(4)
C17 0.066(4) 0.057(3) 0.240(10) -0.034(5) -0.075(5) 0.013(3)
C18 0.044(3) 0.057(3) 0.196(7) -0.026(4) -0.016(3) -0.002(2)
C19 0.050(2) 0.044(2) 0.115(4) -0.008(2) -0.003(2) -0.0028(19)
C20 0.055(2) 0.051(3) 0.058(3) 0.0015(19) -0.0042(18) 0.0028(18)
C21 0.051(2) 0.058(2) 0.070(3) -0.007(2) -0.010(2) 0.004(2)
C22 0.060(3) 0.092(4) 0.078(3) -0.014(3) -0.001(2) 0.012(3)
C23 0.070(3) 0.115(5) 0.082(4) 0.013(4) 0.009(3) 0.003(3)
C24 0.103(4) 0.077(4) 0.104(4) 0.021(4) 0.021(4) -0.008(3)
C25 0.095(4) 0.052(3) 0.091(4) 0.008(3) 0.017(3) -0.001(3)
C26 0.061(2) 0.043(2) 0.064(3) -0.0089(19) -0.007(2) -0.0023(19)
C27 0.066(3) 0.044(2) 0.084(3) -0.005(2) -0.025(2) -0.016(2)
C28 0.0433(19) 0.058(2) 0.061(2) 0.002(2) -0.0137(18) -0.0073(18)
P29 0.0386(4) 0.0414(4) 0.0479(5) -0.0032(4) -0.0079(4) 0.0001(4)
C30 0.047(2) 0.055(2) 0.063(2) -0.009(2) -0.0123(18) 0.0106(18)
C31 0.054(2) 0.061(3) 0.073(3) -0.013(2) -0.012(2) 0.010(2)
C32 0.077(3) 0.065(3) 0.080(3) -0.026(3) -0.017(3) 0.022(3)
C33 0.081(4) 0.097(4) 0.139(6) -0.055(4) -0.043(4) 0.052(3)
C34 0.065(4) 0.122(6) 0.242(11) -0.100(7) -0.060(5) 0.041(4)
C35 0.059(3) 0.087(4) 0.161(6) -0.063(4) -0.041(4) 0.021(3)
C36 0.056(2) 0.041(2) 0.052(2) -0.0032(19) 0.0009(17) -0.0053(16)
C37 0.069(3) 0.093(4) 0.059(3) -0.003(3) -0.007(2) -0.013(3)
C38 0.105(4) 0.122(5) 0.054(3) -0.008(3) -0.010(3) -0.027(4)
C39 0.128(5) 0.084(4) 0.054(3) -0.007(3) 0.022(3) -0.029(4)
C40 0.085(4) 0.062(3) 0.078(3) -0.007(3) 0.023(3) -0.009(2)
C41 0.063(2) 0.056(3) 0.073(3) -0.004(2) 0.010(2) -0.006(2)
Cl1 0.0507(7) 0.0977(12) 0.0568(8) 0.000 0.0049(6) 0.000
Cl2 0.318(5) 0.0940(18) 0.0950(17) 0.000 -0.066(3) 0.000

loop_
_atom_type_symbol
_atom_type_description
_atom_type_scat_dispersion_real
_atom_type_scat_dispersion_imag
_atom_type_scat_source
C C 0.0181 0.0091 'International Tables Vol C Tables 4.2.6.8 and 6.1.1.4'
H H 0.0000 0.0000 'International Tables Vol C Tables 4.2.6.8 and 6.1.1.4'
N N 0.0311 0.0180 'International Tables Vol C Tables 4.2.6.8 and 6.1.1.4'
Pt Pt -4.5932 6.9264 'International Tables Vol C Tables 4.2.6.8 and 6.1.1.4'
P P 0.2955 0.4335 'International Tables Vol C Tables 4.2.6.8 and 6.1.1.4'
Cl Cl 0.3639 0.7018 'International Tables Vol C Tables 4.2.6.8 and 6.1.1.4'

loop_
_geom_angle_atom_site_label_1
_geom_angle_atom_site_label_2
_geom_angle_atom_site_label_3
_geom_angle
C12 Pt1 N1 79.60(14)
C12 Pt1 P29 96.71(11)
N1 Pt1 P29 170.38(9)
C12 Pt1 P13 165.41(11)
N1 Pt1 P13 96.83(9)
P29 Pt1 P13 88.88(3)
C2 N1 C6 118.7(3)
C2 N1 Pt1 125.8(3)
C6 N1 Pt1 114.9(3)
N1 C2 C3 123.1(4)
N1 C2 H2 118.5
C3 C2 H2 118.5
C2 C3 C4 118.4(5)
C2 C3 H3 120.8
C4 C3 H3 120.8
C5 C4 C3 119.1(4)
C5 C4 H4 120.4
C3 C4 H4 120.4
C4 C5 C6 120.9(4)
C4 C5 H5 119.5
C6 C5 H5 119.5
N1 C6 C5 119.7(4)
N1 C6 C7 114.9(3)
C5 C6 C7 125.3(4)
C8 C7 C12 121.5(4)
C8 C7 C6 121.8(4)
C12 C7 C6 116.7(4)
C9 C8 C7 120.6(4)
C9 C8 H8 119.7
C7 C8 H8 119.7
C8 C9 C10 118.8(4)
C8 C9 H9 120.6
C10 C9 H9 120.6
C9 C10 C11 120.9(5)
C9 C10 H10 119.6
C11 C10 H10 119.6
C10 C11 C12 121.7(4)
C10 C11 H11 119.2
C12 C11 H11 119.2
C11 C12 C7 116.5(4)
C11 C12 Pt1 129.8(3)
C7 C12 Pt1 113.2(3)
C14 P13 C20 107.3(2)
C14 P13 C26 99.29(19)
C20 P13 C26 106.8(2)
C14 P13 Pt1 112.58(14)
C20 P13 Pt1 118.15(17)
C26 P13 Pt1 110.90(15)
C19 C14 C15 120.2(4)
C19 C14 P13 117.0(4)
C15 C14 P13 122.7(4)
C14 C15 C16 118.6(7)
C14 C15 H15 120.7
C16 C15 H15 120.7
C17 C16 C15 120.5(7)
C17 C16 H16 119.8
C15 C16 H16 119.8
C18 C17 C16 121.1(6)
C18 C17 H17 119.5
C16 C17 H17 119.5
C17 C18 C19 119.7(7)
C17 C18 H18 120.1
C19 C18 H18 120.1
C14 C19 C18 119.9(6)
C14 C19 H19 120.0
C18 C19 H19 120.0
C21 C20 C25 118.8(4)
C21 C20 P13 118.9(4)
C25 C20 P13 122.3(4)
C22 C21 C20 120.6(5)
C22 C21 H21 119.7
C20 C21 H21 119.7
C23 C22 C21 120.3(5)
C23 C22 H22 119.9
C21 C22 H22 119.9
C22 C23 C24 120.1(5)
C22 C23 H23 120.0
C24 C23 H23 120.0
C23 C24 C25 120.1(6)
C23 C24 H24 120.0
C25 C24 H24 120.0
C20 C25 C24 120.2(6)
C20 C25 H25 119.9
C24 C25 H25 119.9
C27 C26 P13 116.1(3)
C27 C26 H26A 108.3
P13 C26 H26A 108.3
C27 C26 H26B 108.3
P13 C26 H26B 108.3
H26A C26 H26B 107.4
C26 C27 C28 116.7(3)
C26 C27 H27A 108.1
C28 C27 H27A 108.1
C26 C27 H27B 108.1
C28 C27 H27B 108.1
H27A C27 H27B 107.3
C27 C28 P29 116.2(3)
C27 C28 H28A 108.2
P29 C28 H28A 108.2
C27 C28 H28B 108.2
P29 C28 H28B 108.2
H28A C28 H28B 107.4
C28 P29 C36 103.80(19)
C28 P29 C30 100.9(2)
C36 P29 C30 108.4(2)
C28 P29 Pt1 114.74(13)
C36 P29 Pt1 113.74(13)
C30 P29 Pt1 113.99(13)
C35 C30 C31 117.6(4)
C35 C30 P29 121.3(4)
C31 C30 P29 121.1(3)
C32 C31 C30 121.0(4)
C32 C31 H31 119.5
C30 C31 H31 119.5
C33 C32 C31 120.4(5)
C33 C32 H32 119.8
C31 C32 H32 119.8
C34 C33 C32 119.5(5)
C34 C33 H33 120.3
C32 C33 H33 120.3
C33 C34 C35 121.3(6)
C33 C34 H34 119.4
C35 C34 H34 119.4
C30 C35 C34 120.3(5)
C30 C35 H35 119.9
C34 C35 H35 119.9
C41 C36 C37 119.0(5)
C41 C36 P29 119.1(3)
C37 C36 P29 121.8(3)
C36 C37 C38 120.3(5)
C36 C37 H37 119.8
C38 C37 H37 119.8
C39 C38 C37 119.3(6)
C39 C38 H38 120.4
C37 C38 H38 120.4
C40 C39 C38 120.8(5)
C40 C39 H39 119.6
C38 C39 H39 119.6
C39 C40 C41 120.3(5)
C39 C40 H40 119.8
C41 C40 H40 119.8
C36 C41 C40 120.3(5)
C36 C41 H41 119.9
C40 C41 H41 119.9

loop_
_geom_bond_atom_site_label_1
_geom_bond_atom_site_label_2
_geom_bond_distance
Pt1 C12 2.068(4)
Pt1 N1 2.100(3)
Pt1 P29 2.2544(9)
Pt1 P13 2.3225(10)
N1 C2 1.347(5)
N1 C6 1.363(5)
C2 C3 1.376(6)
C2 H2 0.9300
C3 C4 1.382(7)
C3 H3 0.9300
C4 C5 1.366(8)
C4 H4 0.9300
C5 C6 1.391(6)
C5 H5 0.9300
C6 C7 1.458(6)
C7 C8 1.394(6)
C7 C12 1.403(6)
C8 C9 1.380(7)
C8 H8 0.9300
C9 C10 1.383(7)
C9 H9 0.9300
C10 C11 1.383(6)
C10 H10 0.9300
C11 C12 1.401(6)
C11 H11 0.9300
P13 C14 1.819(4)
P13 C20 1.822(4)
P13 C26 1.834(4)
C14 C19 1.384(7)
C14 C15 1.389(7)
C15 C16 1.399(8)
C15 H15 0.9300
C16 C17 1.364(12)
C16 H16 0.9300
C17 C18 1.360(12)
C17 H17 0.9300
C18 C19 1.390(7)
C18 H18 0.9300
C19 H19 0.9300
C20 C21 1.383(7)
C20 C25 1.386(7)
C21 C22 1.379(7)
C21 H21 0.9300
C22 C23 1.366(8)
C22 H22 0.9300
C23 C24 1.371(9)
C23 H23 0.9300
C24 C25 1.387(8)
C24 H24 0.9300
C25 H25 0.9300
C26 C27 1.525(6)
C26 H26A 0.9700
C26 H26B 0.9700
C27 C28 1.525(6)
C27 H27A 0.9700
C27 H27B 0.9700
C28 P29 1.819(4)
C28 H28A 0.9700
C28 H28B 0.9700
P29 C36 1.820(4)
P29 C30 1.824(4)
C30 C35 1.372(6)
C30 C31 1.385(6)
C31 C32 1.379(6)
C31 H31 0.9300
C32 C33 1.356(7)
C32 H32 0.9300
C33 C34 1.342(8)
C33 H33 0.9300
C34 C35 1.390(7)
C34 H34 0.9300
C35 H35 0.9300
C36 C41 1.377(6)
C36 C37 1.384(6)
C37 C38 1.386(8)
C37 H37 0.9300
C38 C39 1.382(9)
C38 H38 0.9300
C39 C40 1.344(8)
C39 H39 0.9300
C40 C41 1.387(7)
C40 H40 0.9300
C41 H41 0.9300

loop_
_geom_torsion_atom_site_label_1
_geom_torsion_atom_site_label_2
_geom_torsion_atom_site_label_3
_geom_torsion_atom_site_label_4
_geom_torsion
C6 N1 C2 C3 1.3(6)
Pt1 N1 C2 C3 172.4(3)
N1 C2 C3 C4 -0.5(7)
C2 C3 C4 C5 -0.1(7)
C3 C4 C5 C6 -0.1(7)
C2 N1 C6 C5 -1.5(6)
Pt1 N1 C6 C5 -173.5(3)
C2 N1 C6 C7 174.9(4)
Pt1 N1 C6 C7 3.0(4)
C4 C5 C6 N1 1.0(7)
C4 C5 C6 C7 -175.1(4)
N1 C6 C7 C8 172.0(4)
C5 C6 C7 C8 -11.7(6)
N1 C6 C7 C12 -8.0(5)
C5 C6 C7 C12 168.2(4)
C12 C7 C8 C9 -2.6(6)
C6 C7 C8 C9 177.4(4)
C7 C8 C9 C10 0.8(7)
C8 C9 C10 C11 0.9(7)
C9 C10 C11 C12 -1.0(7)
C10 C11 C12 C7 -0.7(6)
C10 C11 C12 Pt1 171.4(3)
C8 C7 C12 C11 2.4(6)
C6 C7 C12 C11 -177.5(4)
C8 C7 C12 Pt1 -171.0(3)
C6 C7 C12 Pt1 9.0(5)
C20 P13 C14 C19 -178.0(3)
C26 P13 C14 C19 -67.0(4)
Pt1 P13 C14 C19 50.3(4)
C20 P13 C14 C15 0.7(4)
C26 P13 C14 C15 111.6(4)
Pt1 P13 C14 C15 -131.0(3)
C19 C14 C15 C16 0.5(7)
P13 C14 C15 C16 -178.1(4)
C14 C15 C16 C17 0.1(9)
C15 C16 C17 C18 0.6(10)
C16 C17 C18 C19 -1.9(9)
C15 C14 C19 C18 -1.7(7)
P13 C14 C19 C18 176.9(4)
C17 C18 C19 C14 2.4(8)
C14 P13 C20 C21 -112.2(4)
C26 P13 C20 C21 142.1(3)
Pt1 P13 C20 C21 16.4(4)
C14 P13 C20 C25 69.5(5)
C26 P13 C20 C25 -36.2(5)
Pt1 P13 C20 C25 -161.9(4)
C25 C20 C21 C22 -1.8(7)
P13 C20 C21 C22 179.8(3)
C20 C21 C22 C23 1.8(7)
C21 C22 C23 C24 -0.6(9)
C22 C23 C24 C25 -0.5(10)
C21 C20 C25 C24 0.7(8)
P13 C20 C25 C24 179.0(5)
C23 C24 C25 C20 0.5(10)
C14 P13 C26 C27 -171.2(4)
C20 P13 C26 C27 -59.8(4)
Pt1 P13 C26 C27 70.2(4)
P13 C26 C27 C28 -22.8(6)
C26 C27 C28 P29 -47.8(6)
C27 C28 P29 C36 -57.7(4)
C27 C28 P29 C30 -170.0(3)
C27 C28 P29 Pt1 67.0(4)
C28 P29 C30 C35 37.2(6)
C36 P29 C30 C35 -71.4(6)
Pt1 P29 C30 C35 160.8(5)
C28 P29 C30 C31 -141.9(4)
C36 P29 C30 C31 109.4(4)
Pt1 P29 C30 C31 -18.3(5)
C35 C30 C31 C32 0.2(9)
P29 C30 C31 C32 179.4(4)
C30 C31 C32 C33 -0.8(9)
C31 C32 C33 C34 0.7(12)
C32 C33 C34 C35 -0.1(15)
C31 C30 C35 C34 0.3(11)
P29 C30 C35 C34 -178.8(7)
C33 C34 C35 C30 -0.5(15)
C28 P29 C36 C41 115.2(4)
C30 P29 C36 C41 -138.1(4)
Pt1 P29 C36 C41 -10.2(4)
C28 P29 C36 C37 -61.8(4)
C30 P29 C36 C37 44.9(5)
Pt1 P29 C36 C37 172.9(4)
C41 C36 C37 C38 0.4(8)
P29 C36 C37 C38 177.3(5)
C36 C37 C38 C39 -0.1(10)
C37 C38 C39 C40 -0.1(10)
C38 C39 C40 C41 0.1(9)
C37 C36 C41 C40 -0.4(7)
P29 C36 C41 C40 -177.4(4)
C39 C40 C41 C36 0.2(8)
